data_7213415
loop_
_publ_author_name
'Kemperman, Gerardus J.'
'de Gelder, Ren\'e'
'Dommerholt, Frederik J.'
'Raemakers-Franken, Petronella C.'
'Klunder, Antonius J. H.'
'Zwanenburg, Binne'

_publ_contact_author
;
Prof Binne Zwanenburg
Department of Organic Chemistry
University of Nijmegen
6525 ED
Nijmegen
6525 ED
NETHERLANDS
;
_publ_section_title
;
 Efficiency of cephalosporin complexation with aromatic compounds
;
_journal_issue 4
_journal_name_full 'Journal of the Chemical Society, Perkin Transactions 2'
_journal_page_first 633
_journal_paper_doi 10.1039/b005503o
_journal_year 2001
_chemical_formula_sum 'C41 H58 N7 O15.5 S2'
_chemical_formula_weight 961.06
_chemical_name_systematic
; 
Cephradine/8-hydroxy quinoline complex
;
_space_group_IT_number 5
_symmetry_cell_setting monoclinic
_symmetry_space_group_name_Hall 'C 2y'
_symmetry_space_group_name_H-M 'C 1 2 1'
_atom_sites_solution_hydrogens geom
_atom_sites_solution_primary direct
_atom_sites_solution_secondary difmap
_audit_creation_date 2000-03-16
_audit_creation_method 'SHELXL, adapted and expanded'
_cell_angle_alpha 90.00
_cell_angle_beta 108.61(2)
_cell_angle_gamma 90.00
_cell_formula_units_Z 2
_cell_length_a 23.443(4)
_cell_length_b 7.0872(12)
_cell_length_c 14.896(6)
_cell_measurement_reflns_used 16
_cell_measurement_temperature 293(2)
_cell_measurement_theta_max 19.803
_cell_measurement_theta_min 8.756
_cell_volume 2345.5(11)
_computing_data_collection
;
CAD4 EXPRESS (Enraf-Nonius, 1994)
;
_computing_data_reduction
;
local programs (Smits et al., 1988),
profile analysis (Lehman & Larsen, 1974, Grant & Gabe, 1978),
EMPABS (North et al., 1968)
;
_computing_molecular_graphics
;
PLUTON (Spek, 1993),
PLATON (Spek, 1990, 1995)
;
_computing_structure_refinement 'SHELXL-97 (Sheldrick, 1997)'
_computing_structure_solution
;
DIRDIF (Beurskens et al., 1996),
;
_diffrn_ambient_temperature 293(2)
_diffrn_measurement_device 'Nonius CAD4'
_diffrn_measurement_method \w/2\q-scan
_diffrn_radiation_monochromator graphite
_diffrn_radiation_source 'fine-focus sealed tube'
_diffrn_radiation_type MoK\a
_diffrn_radiation_wavelength 0.71073
_diffrn_reflns_av_R_equivalents 0.0212
_diffrn_reflns_av_sigmaI/netI 0.0351
_diffrn_reflns_limit_h_max 0
_diffrn_reflns_limit_h_min -30
_diffrn_reflns_limit_k_max 0
_diffrn_reflns_limit_k_min -9
_diffrn_reflns_limit_l_max 19
_diffrn_reflns_limit_l_min -18
_diffrn_reflns_number 2983
_diffrn_reflns_theta_full 27.46
_diffrn_reflns_theta_max 27.46
_diffrn_reflns_theta_min 2.67
_diffrn_standards_decay_% 7.813
_diffrn_standards_interval_time 6947
_diffrn_standards_number 3
_exptl_absorpt_coefficient_mu 0.189
_exptl_absorpt_correction_T_max 1.046
_exptl_absorpt_correction_T_min 0.970
_exptl_absorpt_correction_type experimental
_exptl_crystal_colour 'transparent colourless'
_exptl_crystal_density_diffrn 1.361
_exptl_crystal_density_method 'not measured'
_exptl_crystal_description 'rather regular rod'
_exptl_crystal_F_000 1018
_exptl_crystal_size_max 0.50
_exptl_crystal_size_mid 0.23
_exptl_crystal_size_min 0.17
_refine_diff_density_max 0.393
_refine_diff_density_min -0.226
_refine_diff_density_rms 0.057
_refine_ls_abs_structure_Flack 0.00(16)
_refine_ls_extinction_method none
_refine_ls_goodness_of_fit_all 1.077
_refine_ls_goodness_of_fit_ref 1.077
_refine_ls_hydrogen_treatment mixed
_refine_ls_matrix_type full
_refine_ls_number_parameters 306
_refine_ls_number_reflns 2911
_refine_ls_number_restraints 1
_refine_ls_restrained_S_all 1.077
_refine_ls_R_factor_all 0.0768
_refine_ls_R_factor_gt 0.0542
_refine_ls_R_factor_obs 0.0542
_refine_ls_shift/esd_max 0.005
_refine_ls_shift/esd_mean 0.001
_refine_ls_shift/su_max 0.005
_refine_ls_shift/su_mean 0.001
_refine_ls_structure_factor_coef Fsqd
_refine_ls_weighting_details
;
w=1/[\s^2^(Fo^2^)+(0.0802P)^2^+1.5624P] where P=(Fo^2^+2Fc^2^)/3
;
_refine_ls_weighting_scheme calc
_refine_ls_wR_factor_all 0.1511
_refine_ls_wR_factor_gt 0.1373
_refine_ls_wR_factor_obs 0.1373
_refine_ls_wR_factor_ref 0.1511
_reflns_number_gt 2238
_reflns_number_observed 2238
_reflns_number_total 2911
_reflns_observed_criterion >2sigma(I)
_reflns_threshold_expression >2sigma(I)
_cod_data_source_file b005503osup1.cif
_cod_data_source_block CEFRQ8
_cod_depositor_comments
;
The following automatic conversions were performed:
'_publ_contact_autor' tag replaced with '_publ_contact_author'.

Automatic conversion script
Id: cif_correct_tags 1440 2010-10-19 06:21:57Z saulius 

The following automatic conversions were performed:

'_geom_bond_publ_flag' value 'Y' changed to 'y' according to
/home/saulius/struct/CIF-dictionaries/cif_core.dic dictionary named
'cif_core.dic' version 2.4.2 from 2011-04-26 (34
times).

'_geom_angle_publ_flag' value 'Y' changed to 'y' according
to /home/saulius/struct/CIF-dictionaries/cif_core.dic dictionary
named 'cif_core.dic' version 2.4.2 from 2011-04-26 (47 times).

Automatic conversion script
Id: cif_fix_values 1891 2012-01-12 08:04:46Z andrius 
;
_cod_original_cell_volume 2345.5(12)
_cod_original_sg_symbol_H-M 'C 2'
_cod_original_formula_sum 'C41 H58 N7 O15.50 S2'
_cod_database_code 7213415

loop_
_symmetry_equiv_pos_as_xyz
'x, y, z'
'-x, y, -z'
'x+1/2, y+1/2, z'
'-x+1/2, y+1/2, -z'

loop_
_atom_site_label
_atom_site_type_symbol
_atom_site_fract_x
_atom_site_fract_y
_atom_site_fract_z
_atom_site_U_iso_or_equiv
_atom_site_adp_type
_atom_site_occupancy
_atom_site_calc_flag
_atom_site_refinement_flags
_atom_site_disorder_assembly
_atom_site_disorder_group
S1 S -0.16950(5) 0.07211(19) 0.32356(8) 0.0483(3) Uani 1 d . . .
C2 C -0.0909(2) 0.1380(7) 0.3723(3) 0.0450(11) Uani 1 d . . .
H2A H -0.0889 0.2584 0.4041 0.054 Uiso 1 calc R . .
H2B H -0.0712 0.0458 0.4203 0.054 Uiso 1 calc R . .
C3 C -0.05464(18) 0.1548(7) 0.3051(3) 0.0378(9) Uani 1 d . . .
C4 C -0.07902(17) 0.1794(6) 0.2121(3) 0.0349(9) Uani 1 d . . .
N5 N -0.14230(13) 0.1965(5) 0.1726(2) 0.0332(8) Uani 1 d . . .
C6 C -0.18470(17) 0.2296(6) 0.2245(3) 0.0352(9) Uani 1 d . . .
H6 H -0.1875 0.3622 0.2412 0.042 Uiso 1 calc R . .
C7 C -0.23565(17) 0.1667(7) 0.1336(3) 0.0369(9) Uani 1 d . . .
H7 H -0.2606 0.2732 0.1017 0.044 Uiso 1 calc R . .
C8 C -0.18364(16) 0.1278(6) 0.0940(3) 0.0342(9) Uani 1 d . . .
C9 C -0.04445(17) 0.2101(7) 0.1439(3) 0.0393(10) Uani 1 d . . .
C10 C 0.0122(2) 0.1555(10) 0.3558(3) 0.0562(13) Uani 1 d . . .
H10A H 0.0331 0.1870 0.3118 0.084 Uiso 1 calc R . .
H10B H 0.0247 0.0327 0.3820 0.084 Uiso 1 calc R . .
H10C H 0.0216 0.2471 0.4058 0.084 Uiso 1 calc R . .
O11 O 0.00143(14) 0.1152(6) 0.1525(3) 0.0600(11) Uani 1 d . . .
O12 O -0.06438(14) 0.3379(6) 0.0832(2) 0.0491(8) Uani 1 d . . .
O13 O -0.18010(12) 0.0566(6) 0.02184(19) 0.0454(8) Uani 1 d . . .
N14 N -0.27108(14) 0.0050(5) 0.1381(3) 0.0382(8) Uani 1 d . . .
H14 H -0.2548 -0.1051 0.1450 0.046 Uiso 1 calc R . .
C15 C -0.32877(17) 0.0218(6) 0.1316(3) 0.0354(9) Uani 1 d . . .
O16 O -0.35568(15) 0.1714(6) 0.1203(3) 0.0644(11) Uani 1 d . . .
C17 C -0.36031(17) -0.1637(7) 0.1387(3) 0.0349(9) Uani 1 d . . .
H17 H -0.3514 -0.2550 0.0956 0.042 Uiso 1 calc R . .
N18 N -0.42660(14) -0.1244(7) 0.1045(2) 0.0442(10) Uani 1 d . . .
H18A H -0.4460 -0.2174 0.1226 0.066 Uiso 1 calc R . .
H18B H -0.4394 -0.1165 0.0416 0.066 Uiso 1 calc R . .
H18C H -0.4338 -0.0159 0.1290 0.066 Uiso 1 calc R . .
C19 C -0.34042(18) -0.2465(7) 0.2368(3) 0.0371(10) Uani 1 d . . .
C20 C -0.3391(3) -0.1230(8) 0.3172(3) 0.0537(13) Uani 1 d . . .
H20A H -0.3787 -0.0678 0.3056 0.064 Uiso 1 calc R . .
H20B H -0.3109 -0.0209 0.3208 0.064 Uiso 1 calc R . .
C21 C -0.3215(3) -0.2245(11) 0.4100(4) 0.0661(17) Uani 1 d . . .
H21 H -0.3208 -0.1567 0.4637 0.079 Uiso 1 calc R . .
C22 C -0.3067(3) -0.4040(12) 0.4199(4) 0.077(2) Uani 1 d . . .
H22 H -0.2964 -0.4564 0.4802 0.093 Uiso 1 calc R . .
C23 C -0.3058(4) -0.5235(11) 0.3426(5) 0.085(2) Uani 1 d . . .
H23A H -0.3317 -0.6312 0.3403 0.102 Uiso 1 calc R . .
H23B H -0.2652 -0.5706 0.3545 0.102 Uiso 1 calc R . .
C24 C -0.3257(3) -0.4269(9) 0.2481(4) 0.0577(12) Uani 1 d . . .
H24 H -0.3279 -0.4978 0.1946 0.069 Uiso 1 calc R . .
O30 O -0.4132(7) 0.164(3) 0.4046(12) 0.145(5) Uani 0.50 d P A 1
H30B H -0.3763 0.1649 0.4208 0.218 Uiso 0.50 calc PR A 1
C30 C -0.6115(4) 0.1518(12) 0.4365(8) 0.104(3) Uani 1 d . . .
H30A H -0.6526 0.1530 0.4273 0.125 Uiso 1 calc R . .
C31 C -0.5902(5) 0.1504(11) 0.3602(7) 0.102(3) Uani 1 d . . .
H31 H -0.6179 0.1494 0.2995 0.122 Uiso 1 calc R B 1
N32 N -0.5335(4) 0.1505(10) 0.3694(5) 0.0902(19) Uani 0.50 d P C 1
C32 C -0.5335(4) 0.1505(10) 0.3694(5) 0.0902(19) Uani 0.50 d P C 2
H32 H -0.5209 0.1499 0.3162 0.108 Uiso 0.50 calc PR C 2
C33 C -0.4911(3) 0.1516(9) 0.4604(4) 0.0695(16) Uani 1 d . . .
C34 C -0.4291(4) 0.1513(11) 0.4742(6) 0.086(2) Uani 1 d . . .
H34 H -0.4155 0.1507 0.4221 0.103 Uiso 0.50 calc PR D 2
O40 O 0.28272(16) 0.1507(6) 0.1356(3) 0.0582(9) Uani 1 d . . .
O50 O 0.3915(2) 0.1837(9) 0.1061(3) 0.0832(13) Uani 1 d . . .
O60 O -0.4691(3) 0.2151(12) 0.1950(5) 0.131(2) Uani 1 d . . .
O70 O 0.0000 -0.207(8) 0.0000 0.43(4) Uani 0.50 d SP . .

loop_
_atom_site_aniso_label
_atom_site_aniso_U_11
_atom_site_aniso_U_22
_atom_site_aniso_U_33
_atom_site_aniso_U_23
_atom_site_aniso_U_13
_atom_site_aniso_U_12
S1 0.0525(6) 0.0578(7) 0.0393(5) 0.0097(6) 0.0214(5) -0.0076(6)
C2 0.061(3) 0.041(3) 0.0286(19) 0.0012(19) 0.0082(18) -0.008(2)
C3 0.039(2) 0.035(2) 0.0333(19) 0.0043(18) 0.0027(15) -0.010(2)
C4 0.0311(18) 0.034(2) 0.0377(19) 0.0016(18) 0.0090(15) -0.0081(18)
N5 0.0273(15) 0.043(2) 0.0307(15) 0.0042(15) 0.0116(12) -0.0073(15)
C6 0.0370(19) 0.034(2) 0.0389(19) 0.0020(18) 0.0181(16) -0.0041(18)
C7 0.0298(18) 0.036(2) 0.045(2) 0.004(2) 0.0123(16) -0.0049(18)
C8 0.0278(17) 0.037(2) 0.036(2) 0.0102(17) 0.0081(15) -0.0039(16)
C9 0.0252(18) 0.051(3) 0.039(2) -0.001(2) 0.0070(15) -0.0120(19)
C10 0.046(2) 0.062(3) 0.046(2) 0.006(3) -0.005(2) -0.007(3)
O11 0.0364(16) 0.070(3) 0.079(2) 0.019(2) 0.0267(16) 0.0050(17)
O12 0.0434(16) 0.064(2) 0.0418(15) 0.0135(17) 0.0168(13) -0.0019(17)
O13 0.0374(14) 0.065(2) 0.0344(14) -0.0068(17) 0.0122(11) -0.0068(17)
N14 0.0263(16) 0.0344(19) 0.055(2) 0.0046(17) 0.0145(15) -0.0001(15)
C15 0.0298(19) 0.040(2) 0.0387(19) -0.0054(18) 0.0143(16) -0.0033(18)
O16 0.0414(18) 0.047(2) 0.112(3) 0.001(2) 0.0346(19) 0.0038(17)
C17 0.0279(18) 0.042(2) 0.0387(19) -0.0112(19) 0.0162(16) -0.0071(18)
N18 0.0289(17) 0.067(3) 0.0366(17) -0.0003(19) 0.0105(14) -0.0133(18)
C19 0.032(2) 0.042(3) 0.041(2) -0.0065(19) 0.0179(17) -0.0099(18)
C20 0.064(3) 0.055(3) 0.041(2) -0.010(2) 0.017(2) -0.001(3)
C21 0.069(3) 0.090(5) 0.037(2) -0.005(3) 0.014(2) 0.002(4)
C22 0.083(4) 0.099(6) 0.050(3) 0.024(4) 0.022(3) 0.024(4)
C23 0.113(5) 0.063(4) 0.083(4) 0.023(4) 0.038(4) 0.019(4)
C24 0.075(3) 0.046(3) 0.057(3) 0.000(3) 0.029(2) 0.001(3)
O30 0.158(12) 0.113(11) 0.177(14) -0.031(11) 0.070(11) 0.030(12)
C30 0.104(6) 0.051(4) 0.153(8) 0.010(6) 0.035(6) -0.005(4)
C31 0.129(7) 0.044(3) 0.101(6) -0.001(4) -0.007(6) -0.009(5)
N32 0.127(6) 0.050(3) 0.084(4) -0.003(3) 0.020(4) 0.000(4)
C32 0.127(6) 0.050(3) 0.084(4) -0.003(3) 0.020(4) 0.000(4)
C33 0.112(5) 0.038(3) 0.058(3) 0.000(3) 0.026(3) -0.004(3)
C34 0.132(7) 0.050(3) 0.092(5) -0.016(4) 0.059(5) -0.002(4)
O40 0.061(2) 0.051(2) 0.059(2) 0.0020(18) 0.0134(16) 0.0086(19)
O50 0.076(3) 0.095(4) 0.082(3) 0.005(3) 0.029(2) 0.014(3)
O60 0.129(5) 0.115(6) 0.148(5) 0.000(5) 0.044(4) 0.014(5)
O70 0.67(10) 0.19(5) 0.23(4) 0.000 -0.12(5) 0.000

loop_
_atom_type_symbol
_atom_type_description
_atom_type_scat_dispersion_real
_atom_type_scat_dispersion_imag
_atom_type_scat_source
C C 0.0033 0.0016 'International Tables Vol C Tables 4.2.6.8 and 6.1.1.4'
H H 0.0000 0.0000 'International Tables Vol C Tables 4.2.6.8 and 6.1.1.4'
N N 0.0061 0.0033 'International Tables Vol C Tables 4.2.6.8 and 6.1.1.4'
O O 0.0106 0.0060 'International Tables Vol C Tables 4.2.6.8 and 6.1.1.4'
S S 0.1246 0.1234 'International Tables Vol C Tables 4.2.6.8 and 6.1.1.4'

loop_
_geom_angle_atom_site_label_1
_geom_angle_atom_site_label_2
_geom_angle_atom_site_label_3
_geom_angle
_geom_angle_site_symmetry_1
_geom_angle_site_symmetry_3
_geom_angle_publ_flag
C6 S1 C2 94.5(2) . . y
C3 C2 S1 118.0(3) . . y
C4 C3 C10 123.6(4) . . y
C4 C3 C2 123.7(4) . . y
C10 C3 C2 112.6(4) . . y
C3 C4 N5 119.2(3) . . y
C3 C4 C9 125.3(4) . . y
N5 C4 C9 115.2(3) . . y
C8 N5 C4 134.1(4) . . y
C8 N5 C6 95.5(3) . . y
C4 N5 C6 126.5(3) . . y
N5 C6 C7 87.5(3) . . y
N5 C6 S1 110.2(3) . . y
C7 C6 S1 115.7(3) . . y
N14 C7 C8 114.6(4) . . y
N14 C7 C6 119.0(4) . . y
C8 C7 C6 84.4(3) . . y
O13 C8 N5 133.3(4) . . y
O13 C8 C7 134.4(4) . . y
N5 C8 C7 92.3(3) . . y
O11 C9 O12 125.0(4) . . y
O11 C9 C4 119.3(4) . . y
O12 C9 C4 115.6(4) . . y
C15 N14 C7 121.1(4) . . y
O16 C15 N14 123.9(4) . . y
O16 C15 C17 121.2(3) . . y
N14 C15 C17 114.9(4) . . y
N18 C17 C19 111.7(3) . . y
N18 C17 C15 106.8(4) . . y
C19 C17 C15 113.3(3) . . y
C24 C19 C20 122.3(5) . . y
C24 C19 C17 119.3(4) . . y
C20 C19 C17 118.4(4) . . y
C19 C20 C21 113.1(5) . . y
C22 C21 C20 123.7(6) . . y
C21 C22 C23 123.5(6) . . y
C22 C23 C24 113.8(6) . . y
C19 C24 C23 123.5(6) . . y
C34 C30 C31 118.6(9) 2_456 . y
N32 C31 C30 122.9(8) . . y
C31 N32 C33 119.4(8) . . y
C33 C33 C34 117.4(8) 2_456 . y
C33 C33 N32 120.9(9) 2_456 . y
C34 C33 N32 121.6(6) . . y
O30 C34 C30 121.6(12) . 2_456 y
O30 C34 C33 117.6(11) . . y
C30 C34 C33 120.7(7) 2_456 . y

loop_
_geom_bond_atom_site_label_1
_geom_bond_atom_site_label_2
_geom_bond_distance
_geom_bond_site_symmetry_2
_geom_bond_publ_flag
S1 C6 1.793(4) . y
S1 C2 1.813(5) . y
C2 C3 1.510(6) . y
C3 C4 1.331(5) . y
C3 C10 1.508(6) . y
C4 N5 1.416(5) . y
C4 C9 1.503(6) . y
N5 C8 1.351(5) . y
N5 C6 1.459(5) . y
C6 C7 1.557(6) . y
C7 N14 1.429(6) . y
C7 C8 1.540(6) . y
C8 O13 1.214(5) . y
C9 O11 1.240(5) . y
C9 O12 1.260(6) . y
N14 C15 1.330(5) . y
C15 O16 1.218(6) . y
C15 C17 1.528(6) . y
C17 N18 1.499(5) . y
C17 C19 1.505(6) . y
C19 C24 1.320(8) . y
C19 C20 1.475(6) . y
C20 C21 1.495(8) . y
C21 C22 1.314(11) . y
C22 C23 1.435(10) . y
C23 C24 1.500(9) . y
O30 C34 1.213(16) . y
C30 C34 1.367(12) 2_456 y
C30 C31 1.379(13) . y
C31 N32 1.292(12) . y
N32 C33 1.402(9) . y
C33 C33 1.371(12) 2_456 y
C33 C34 1.400(10) . y
C34 C30 1.367(12) 2_456 y
